data_2230582
loop_
_publ_author_name
'Nikoo, Abbas'
'Akbari Dilmaghani, Karim'
'Hassanzadeh, Ali'
'Notash, Behrouz'

_publ_section_title
;
 3-(2-Chlorophenyl)-4-(4-nitrophenyl)-1<i>H</i>-1,2,4-triazole-5(4<i>H</i>)-thione
;
_journal_coeditor_code BT5548
_journal_issue 7
_journal_name_full 'Acta Crystallographica Section E'
_journal_page_first o1612
_journal_paper_doi 10.1107/S1600536811020459
_journal_volume 67
_journal_year 2011
_chemical_formula_iupac 'C14 H9 Cl N4 O2 S'
_chemical_formula_moiety 'C14 H9 Cl N4 O2 S'
_chemical_formula_sum 'C14 H9 Cl N4 O2 S'
_chemical_formula_weight 332.77
_chemical_name_systematic
;
3-(2-Chlorophenyl)-4-(4-nitrophenyl)-1<i>H</i>-1,2,4-triazole-5(4<i>H</i>)-
thione
;
_space_group_IT_number 14
_symmetry_cell_setting monoclinic
_symmetry_space_group_name_Hall '-P 2yn'
_symmetry_space_group_name_H-M 'P 1 21/n 1'
_atom_sites_solution_hydrogens geom
_atom_sites_solution_primary direct
_atom_sites_solution_secondary difmap
_audit_creation_method SHELXL97
_cell_angle_alpha 90.00
_cell_angle_beta 95.89(3)
_cell_angle_gamma 90.00
_cell_formula_units_Z 4
_cell_length_a 6.7262(13)
_cell_length_b 17.109(3)
_cell_length_c 13.101(3)
_cell_measurement_reflns_used 4038
_cell_measurement_temperature 298(2)
_cell_measurement_theta_max 29.19
_cell_measurement_theta_min 2.38
_cell_volume 1499.7(5)
_computing_cell_refinement 'X-AREA (Stoe & Cie, 2005)'
_computing_data_collection 'X-AREA (Stoe & Cie, 2005)'
_computing_data_reduction 'X-AREA (Stoe & Cie, 2005)'
_computing_molecular_graphics 'ORTEP-3 for Windows (Farrugia, 1997)'
_computing_publication_material 'WinGX (Farrugia, 1999)'
_computing_structure_refinement 'SHELXL97 (Sheldrick, 2008)'
_computing_structure_solution 'SHELXS97 (Sheldrick, 2008)'
_diffrn_ambient_temperature 298(2)
_diffrn_detector_area_resol_mean 0.15
_diffrn_measured_fraction_theta_full 0.994
_diffrn_measured_fraction_theta_max 0.994
_diffrn_measurement_device_type 'Stoe IPDS 2T'
_diffrn_measurement_method 'rotation method'
_diffrn_radiation_monochromator graphite
_diffrn_radiation_source 'fine-focus sealed tube'
_diffrn_radiation_type MoK\a
_diffrn_radiation_wavelength 0.71073
_diffrn_reflns_av_R_equivalents 0.0603
_diffrn_reflns_av_sigmaI/netI 0.0407
_diffrn_reflns_limit_h_max 9
_diffrn_reflns_limit_h_min -9
_diffrn_reflns_limit_k_max 22
_diffrn_reflns_limit_k_min -23
_diffrn_reflns_limit_l_max 17
_diffrn_reflns_limit_l_min -16
_diffrn_reflns_number 16462
_diffrn_reflns_theta_full 29.19
_diffrn_reflns_theta_max 29.19
_diffrn_reflns_theta_min 2.38
_exptl_absorpt_coefficient_mu 0.405
_exptl_absorpt_correction_type none
_exptl_crystal_colour brown
_exptl_crystal_density_diffrn 1.474
_exptl_crystal_density_method 'not measured'
_exptl_crystal_description block
_exptl_crystal_F_000 680.0
_exptl_crystal_size_max 0.35
_exptl_crystal_size_mid 0.3
_exptl_crystal_size_min 0.3
_refine_diff_density_max 0.257
_refine_diff_density_min -0.227
_refine_ls_extinction_method none
_refine_ls_goodness_of_fit_ref 1.176
_refine_ls_hydrogen_treatment mixed
_refine_ls_matrix_type full
_refine_ls_number_parameters 203
_refine_ls_number_reflns 4038
_refine_ls_number_restraints 0
_refine_ls_restrained_S_all 1.176
_refine_ls_R_factor_all 0.1060
_refine_ls_R_factor_gt 0.0724
_refine_ls_shift/su_max 0.001
_refine_ls_shift/su_mean 0.000
_refine_ls_structure_factor_coef Fsqd
_refine_ls_weighting_details 'calc w = 1/[\s^2^(Fo^2^)+(0.0706P)^2^+0.4737P] where P=(Fo^2^+2Fc^2^)/3'
_refine_ls_weighting_scheme calc
_refine_ls_wR_factor_gt 0.1602
_refine_ls_wR_factor_ref 0.1740
_reflns_number_gt 2850
_reflns_number_total 4038
_reflns_threshold_expression I>2\s(I)
_cod_data_source_file bt5548.cif
_cod_data_source_block I
_cod_original_sg_symbol_H-M 'P 21/n'
_cod_database_code 2230582
_cod_database_fobs_code 2230582

loop_
_symmetry_equiv_pos_as_xyz
'x, y, z'
'-x+1/2, y+1/2, -z+1/2'
'-x, -y, -z'
'x-1/2, -y-1/2, z-1/2'

loop_
_atom_site_type_symbol
_atom_site_label
_atom_site_fract_x
_atom_site_fract_y
_atom_site_fract_z
_atom_site_U_iso_or_equiv
_atom_site_adp_type
_atom_site_calc_flag
_atom_site_refinement_flags
_atom_site_occupancy
_atom_site_symmetry_multiplicity
_atom_site_disorder_assembly
_atom_site_disorder_group
S S1 0.23357(11) 1.07003(4) 0.08833(6) 0.0535(2) Uani d . 1 1 . .
Cl Cl1 0.4224(2) 0.80997(7) 0.35611(8) 0.0955(4) Uani d . 1 1 . .
N N3 0.4499(3) 0.94203(12) 0.15936(15) 0.0400(5) Uani d . 1 1 . .
C C8 0.2956(4) 0.97505(15) 0.09792(19) 0.0417(6) Uani d . 1 1 . .
C C7 0.4517(4) 0.86289(16) 0.13680(19) 0.0433(6) Uani d . 1 1 . .
C C9 0.5843(4) 0.98312(15) 0.23334(19) 0.0403(5) Uani d . 1 1 . .
N N2 0.2132(4) 0.91476(14) 0.04511(19) 0.0512(6) Uani d . 1 1 . .
C C14 0.7779(4) 0.99626(19) 0.2123(2) 0.0538(7) Uani d . 1 1 . .
H H14 0.8207 0.9795 0.1506 0.065 Uiso calc R 1 1 . .
C C12 0.8404(4) 1.05784(17) 0.3744(2) 0.0512(7) Uani d . 1 1 . .
N N1 0.3080(4) 0.84485(14) 0.06799(19) 0.0523(6) Uani d . 1 1 . .
C C6 0.6088(4) 0.80956(16) 0.1831(2) 0.0479(6) Uani d . 1 1 . .
C C11 0.6475(5) 1.04638(19) 0.3956(2) 0.0555(7) Uani d . 1 1 . .
H H11 0.6049 1.0640 0.4569 0.067 Uiso calc R 1 1 . .
C C5 0.7588(5) 0.78584(19) 0.1248(3) 0.0644(9) Uani d . 1 1 . .
H H5 0.7544 0.8011 0.0565 0.077 Uiso calc R 1 1 . .
N N4 0.9821(5) 1.09731(19) 0.4514(2) 0.0732(8) Uani d . 1 1 . .
C C1 0.6151(5) 0.78478(19) 0.2838(2) 0.0612(8) Uani d . 1 1 . .
C C13 0.9084(4) 1.0349(2) 0.2844(2) 0.0598(8) Uani d . 1 1 . .
H H13 1.0395 1.0449 0.2716 0.072 Uiso calc R 1 1 . .
C C10 0.5174(4) 1.00804(19) 0.3240(2) 0.0508(7) Uani d . 1 1 . .
H H10 0.3858 0.9991 0.3367 0.061 Uiso calc R 1 1 . .
O O2 1.1498(5) 1.1103(2) 0.4306(3) 0.1210(13) Uani d . 1 1 . .
C C2 0.7732(8) 0.7390(2) 0.3270(3) 0.0859(13) Uani d . 1 1 . .
H H2 0.7789 0.7230 0.3951 0.103 Uiso calc R 1 1 . .
O O1 0.9257(5) 1.1125(2) 0.5332(2) 0.1153(12) Uani d . 1 1 . .
C C3 0.9209(7) 0.7181(2) 0.2669(5) 0.0946(15) Uani d . 1 1 . .
H H3 1.0281 0.6883 0.2954 0.114 Uiso calc R 1 1 . .
C C4 0.9137(6) 0.7400(2) 0.1668(4) 0.0852(13) Uani d . 1 1 . .
H H4 1.0131 0.7240 0.1270 0.102 Uiso calc R 1 1 . .
H H1 0.104(5) 0.9176(17) 0.006(2) 0.048(8) Uiso d . 1 1 . .

loop_
_atom_site_aniso_label
_atom_site_aniso_U_11
_atom_site_aniso_U_22
_atom_site_aniso_U_33
_atom_site_aniso_U_12
_atom_site_aniso_U_13
_atom_site_aniso_U_23
S1 0.0494(4) 0.0469(4) 0.0592(4) 0.0006(3) -0.0187(3) 0.0028(3)
Cl1 0.1317(10) 0.1029(8) 0.0554(5) -0.0121(7) 0.0263(6) 0.0092(5)
N3 0.0405(11) 0.0458(12) 0.0315(10) 0.0015(9) -0.0071(8) 0.0005(8)
C8 0.0380(12) 0.0494(14) 0.0360(12) -0.0011(10) -0.0041(10) 0.0027(10)
C7 0.0465(14) 0.0479(14) 0.0341(12) 0.0028(11) -0.0024(10) 0.0026(10)
C9 0.0384(12) 0.0472(14) 0.0328(12) 0.0008(10) -0.0081(10) 0.0017(10)
N2 0.0500(13) 0.0513(14) 0.0476(13) 0.0014(10) -0.0187(11) -0.0010(10)
C14 0.0428(15) 0.077(2) 0.0415(15) 0.0000(13) 0.0016(12) -0.0100(13)
C12 0.0479(15) 0.0567(17) 0.0453(15) 0.0043(12) -0.0134(12) -0.0085(12)
N1 0.0579(14) 0.0506(13) 0.0450(13) 0.0029(11) -0.0112(11) -0.0022(10)
C6 0.0503(15) 0.0420(14) 0.0485(15) -0.0010(11) -0.0094(12) 0.0050(11)
C11 0.0558(17) 0.0692(19) 0.0408(15) 0.0009(14) 0.0015(13) -0.0119(13)
C5 0.065(2) 0.0530(18) 0.075(2) 0.0103(15) 0.0080(17) 0.0146(15)
N4 0.0633(18) 0.085(2) 0.0659(19) 0.0037(15) -0.0195(15) -0.0246(15)
C1 0.082(2) 0.0535(17) 0.0446(16) -0.0095(15) -0.0103(15) 0.0079(13)
C13 0.0355(14) 0.084(2) 0.0592(18) -0.0052(14) -0.0003(12) -0.0125(16)
C10 0.0401(14) 0.0705(19) 0.0415(14) -0.0031(12) 0.0038(11) -0.0056(13)
O2 0.0646(18) 0.172(3) 0.122(3) -0.030(2) -0.0108(17) -0.065(2)
C2 0.116(3) 0.063(2) 0.069(2) -0.007(2) -0.039(2) 0.0228(18)
O1 0.100(2) 0.168(3) 0.074(2) -0.015(2) -0.0115(17) -0.061(2)
C3 0.082(3) 0.057(2) 0.134(4) 0.0075(19) -0.043(3) 0.018(2)
C4 0.064(2) 0.056(2) 0.135(4) 0.0139(17) 0.008(2) 0.018(2)

loop_
_atom_type_symbol
_atom_type_description
_atom_type_scat_dispersion_real
_atom_type_scat_dispersion_imag
_atom_type_scat_source
C C 0.0033 0.0016 'International Tables Vol C Tables 4.2.6.8 and 6.1.1.4'
H H 0.0000 0.0000 'International Tables Vol C Tables 4.2.6.8 and 6.1.1.4'
N N 0.0061 0.0033 'International Tables Vol C Tables 4.2.6.8 and 6.1.1.4'
O O 0.0106 0.0060 'International Tables Vol C Tables 4.2.6.8 and 6.1.1.4'
S S 0.1246 0.1234 'International Tables Vol C Tables 4.2.6.8 and 6.1.1.4'
Cl Cl 0.1484 0.1585 'International Tables Vol C Tables 4.2.6.8 and 6.1.1.4'

loop_
_geom_angle_atom_site_label_1
_geom_angle_atom_site_label_2
_geom_angle_atom_site_label_3
_geom_angle_site_symmetry_1
_geom_angle_site_symmetry_3
_geom_angle
_geom_angle_publ_flag
C8 N3 C7 . . 107.5(2) ?
C8 N3 C9 . . 125.5(2) ?
C7 N3 C9 . . 127.0(2) ?
N2 C8 N3 . . 103.6(2) ?
N2 C8 S1 . . 128.6(2) ?
N3 C8 S1 . . 127.68(19) ?
N1 C7 N3 . . 111.1(2) ?
N1 C7 C6 . . 126.3(2) ?
N3 C7 C6 . . 122.4(2) ?
C14 C9 C10 . . 121.4(2) ?
C14 C9 N3 . . 119.1(2) ?
C10 C9 N3 . . 119.5(2) ?
C8 N2 N1 . . 113.7(2) ?
C8 N2 H1 . . 124(2) ?
N1 N2 H1 . . 122(2) ?
C9 C14 C13 . . 119.1(3) ?
C9 C14 H14 . . 120.5 ?
C13 C14 H14 . . 120.5 ?
C13 C12 C11 . . 122.8(3) ?
C13 C12 N4 . . 118.1(3) ?
C11 C12 N4 . . 119.1(3) ?
C7 N1 N2 . . 104.0(2) ?
C1 C6 C5 . . 118.9(3) ?
C1 C6 C7 . . 122.1(3) ?
C5 C6 C7 . . 118.9(3) ?
C12 C11 C10 . . 118.6(3) ?
C12 C11 H11 . . 120.7 ?
C10 C11 H11 . . 120.7 ?
C4 C5 C6 . . 120.7(4) ?
C4 C5 H5 . . 119.7 ?
C6 C5 H5 . . 119.7 ?
O1 N4 O2 . . 123.3(3) ?
O1 N4 C12 . . 117.8(3) ?
O2 N4 C12 . . 118.9(3) ?
C6 C1 C2 . . 120.5(4) ?
C6 C1 Cl1 . . 119.5(3) ?
C2 C1 Cl1 . . 120.0(3) ?
C12 C13 C14 . . 118.7(3) ?
C12 C13 H13 . . 120.6 ?
C14 C13 H13 . . 120.6 ?
C9 C10 C11 . . 119.4(3) ?
C9 C10 H10 . . 120.3 ?
C11 C10 H10 . . 120.3 ?
C3 C2 C1 . . 118.6(4) ?
C3 C2 H2 . . 120.7 ?
C1 C2 H2 . . 120.7 ?
C4 C3 C2 . . 121.6(4) ?
C4 C3 H3 . . 119.2 ?
C2 C3 H3 . . 119.2 ?
C3 C4 C5 . . 119.7(4) ?
C3 C4 H4 . . 120.2 ?
C5 C4 H4 . . 120.2 ?

loop_
_geom_bond_atom_site_label_1
_geom_bond_atom_site_label_2
_geom_bond_site_symmetry_2
_geom_bond_distance
_geom_bond_publ_flag
S1 C8 . 1.679(3) ?
Cl1 C1 . 1.736(4) ?
N3 C8 . 1.369(3) ?
N3 C7 . 1.386(3) ?
N3 C9 . 1.439(3) ?
C8 N2 . 1.331(3) ?
C7 N1 . 1.290(3) ?
C7 C6 . 1.479(4) ?
C9 C14 . 1.377(4) ?
C9 C10 . 1.380(4) ?
N2 N1 . 1.374(3) ?
N2 H1 . 0.86(3) ?
C14 C13 . 1.389(4) ?
C14 H14 . 0.9300 ?
C12 C13 . 1.366(4) ?
C12 C11 . 1.369(4) ?
C12 N4 . 1.478(4) ?
C6 C1 . 1.382(4) ?
C6 C5 . 1.387(5) ?
C11 C10 . 1.382(4) ?
C11 H11 . 0.9300 ?
C5 C4 . 1.373(5) ?
C5 H5 . 0.9300 ?
N4 O1 . 1.203(4) ?
N4 O2 . 1.208(4) ?
C1 C2 . 1.393(5) ?
C13 H13 . 0.9300 ?
C10 H10 . 0.9300 ?
C2 C3 . 1.377(7) ?
C2 H2 . 0.9300 ?
C3 C4 . 1.360(7) ?
C3 H3 . 0.9300 ?
C4 H4 . 0.9300 ?

loop_
_geom_hbond_atom_site_label_D
_geom_hbond_atom_site_label_H
_geom_hbond_atom_site_label_A
_geom_hbond_site_symmetry_A
_geom_hbond_distance_DH
_geom_hbond_distance_HA
_geom_hbond_distance_DA
_geom_hbond_angle_DHA
_geom_hbond_publ_flag
N2 H1 S1 3_575 0.86(3) 2.48(3) 3.328(3) 172(3) yes
C2 H2 N1 4_676 0.93 2.54 3.454(5) 169.7 yes

loop_
_geom_torsion_atom_site_label_1
_geom_torsion_atom_site_label_2
_geom_torsion_atom_site_label_3
_geom_torsion_atom_site_label_4
_geom_torsion_site_symmetry_1
_geom_torsion_site_symmetry_2
_geom_torsion_site_symmetry_3
_geom_torsion_site_symmetry_4
_geom_torsion
_geom_torsion_publ_flag
C7 N3 C8 N2 . . . . 1.3(3) ?
C9 N3 C8 N2 . . . . -178.7(2) ?
C7 N3 C8 S1 . . . . -176.1(2) ?
C9 N3 C8 S1 . . . . 3.8(4) ?
C8 N3 C7 N1 . . . . -1.3(3) ?
C9 N3 C7 N1 . . . . 178.7(3) ?
C8 N3 C7 C6 . . . . 175.2(2) ?
C9 N3 C7 C6 . . . . -4.8(4) ?
C8 N3 C9 C14 . . . . -107.0(3) ?
C7 N3 C9 C14 . . . . 72.9(4) ?
C8 N3 C9 C10 . . . . 73.4(3) ?
C7 N3 C9 C10 . . . . -106.6(3) ?
N3 C8 N2 N1 . . . . -1.0(3) ?
S1 C8 N2 N1 . . . . 176.4(2) ?
C10 C9 C14 C13 . . . . 0.5(5) ?
N3 C9 C14 C13 . . . . -179.0(3) ?
N3 C7 N1 N2 . . . . 0.7(3) ?
C6 C7 N1 N2 . . . . -175.6(3) ?
C8 N2 N1 C7 . . . . 0.2(3) ?
N1 C7 C6 C1 . . . . -109.4(4) ?
N3 C7 C6 C1 . . . . 74.7(4) ?
N1 C7 C6 C5 . . . . 73.0(4) ?
N3 C7 C6 C5 . . . . -103.0(3) ?
C13 C12 C11 C10 . . . . 1.8(5) ?
N4 C12 C11 C10 . . . . -178.7(3) ?
C1 C6 C5 C4 . . . . -1.5(5) ?
C7 C6 C5 C4 . . . . 176.2(3) ?
C13 C12 N4 O1 . . . . -174.9(4) ?
C11 C12 N4 O1 . . . . 5.6(5) ?
C13 C12 N4 O2 . . . . 2.6(5) ?
C11 C12 N4 O2 . . . . -176.9(4) ?
C5 C6 C1 C2 . . . . 2.2(5) ?
C7 C6 C1 C2 . . . . -175.4(3) ?
C5 C6 C1 Cl1 . . . . -176.9(2) ?
C7 C6 C1 Cl1 . . . . 5.4(4) ?
C11 C12 C13 C14 . . . . -1.9(5) ?
N4 C12 C13 C14 . . . . 178.7(3) ?
C9 C14 C13 C12 . . . . 0.7(5) ?
C14 C9 C10 C11 . . . . -0.6(5) ?
N3 C9 C10 C11 . . . . 179.0(3) ?
C12 C11 C10 C9 . . . . -0.6(5) ?
C6 C1 C2 C3 . . . . -1.0(5) ?
Cl1 C1 C2 C3 . . . . 178.1(3) ?
C1 C2 C3 C4 . . . . -1.0(6) ?
C2 C3 C4 C5 . . . . 1.8(6) ?
C6 C5 C4 C3 . . . . -0.5(6) ?
